data_2014043
loop_
_publ_author_name
'Akitsu, Takashiro'
'Einaga, Yasuaki'

_publ_section_title
;Bis(acetone-\k<i>O</i>)bis(<i>N</i>,<i>N</i>'-dimethylethylenediamine-\k^2^<i>N</i>,<i>N</i>')copper(II)
 diperchlorate
;
_journal_issue 4
_journal_name_full 'Acta Crystallographica Section C'
_journal_page_first m162
_journal_page_last m164
_journal_paper_doi 10.1107/S010827010400349X
_journal_volume 60
_journal_year 2004
_chemical_formula_iupac '[Cu (C4 H12 N2)2 (C3 H6 O)6] (Cl O4)2'
_chemical_formula_moiety 'C14 H36 Cu N4 O2 2+, 2Cl O4 1-'
_chemical_formula_sum 'C14 H36 Cl2 Cu N4 O10'
_chemical_formula_weight 554.92
_space_group_IT_number 68
_symmetry_cell_setting orthorhombic
_symmetry_space_group_name_Hall '-C 2a 2ac'
_symmetry_space_group_name_H-M 'C c c a :2'
_cell_angle_alpha 90
_cell_angle_beta 90
_cell_angle_gamma 90
_cell_formula_units_Z 4
_cell_length_a 13.145(5)
_cell_length_b 13.333(4)
_cell_length_c 14.332(4)
_cell_measurement_reflns_used 25
_cell_measurement_temperature 297.2
_cell_measurement_theta_max 12.3
_cell_measurement_theta_min 11.1
_cell_volume 2511.9(14)
_computing_cell_refinement 'WinAFC Diffractometer Control Software'
_computing_data_collection 'WinAFC Diffractometer Control Software (Rigaku, 1999)'
_computing_data_reduction 'TEXSAN (Molecular Structure Corporation, 2001)'
_computing_molecular_graphics 'ORTEPII (Johnson, 1976)'
_computing_publication_material TEXSAN
_computing_structure_refinement 'SHELXL97 (Sheldrick, 1997)'
_computing_structure_solution 'SIR92 (Altomare et al., 1994)'
_diffrn_measured_fraction_theta_full 1.00
_diffrn_measured_fraction_theta_max 1.00
_diffrn_measurement_device_type 'Rigaku AFC-7R'
_diffrn_measurement_method \w-2\q
_diffrn_radiation_type 'Mo K\a'
_diffrn_radiation_wavelength 0.7107
_diffrn_reflns_av_R_equivalents 0.008
_diffrn_reflns_limit_h_max 0
_diffrn_reflns_limit_h_min -17
_diffrn_reflns_limit_k_max 17
_diffrn_reflns_limit_k_min 0
_diffrn_reflns_limit_l_max 18
_diffrn_reflns_limit_l_min 0
_diffrn_reflns_number 1525
_diffrn_reflns_theta_full 27.49
_diffrn_reflns_theta_max 27.49
_diffrn_standards_decay_% 87.23
_diffrn_standards_interval_count 150
_diffrn_standards_number 3
_exptl_absorpt_coefficient_mu 1.134
_exptl_absorpt_correction_T_max 0.719
_exptl_absorpt_correction_T_min 0.712
_exptl_absorpt_correction_type psi-scan
_exptl_absorpt_process_details ' (North, et al., 1968)'
_exptl_crystal_colour blue
_exptl_crystal_density_diffrn 1.467
_exptl_crystal_density_method 'not measured'
_exptl_crystal_description prismatic
_exptl_crystal_F_000 1164.0
_exptl_crystal_size_max 0.30
_exptl_crystal_size_mid 0.30
_exptl_crystal_size_min 0.30
_refine_diff_density_max 0.44
_refine_diff_density_min -0.46
_refine_ls_extinction_method none
_refine_ls_goodness_of_fit_ref 1.081
_refine_ls_hydrogen_treatment noref
_refine_ls_number_parameters 83
_refine_ls_number_reflns 747
_refine_ls_R_factor_gt 0.0554
_refine_ls_shift/su_max 0.0100
_refine_ls_structure_factor_coef Fsqd
_refine_ls_weighting_details 'w = 1/[\s^2^(Fo^2^) + (0.1P)^2^ where P = (Fo^2^+2Fc^2^)/3'
_refine_ls_weighting_scheme calc
_refine_ls_wR_factor_ref 0.1799
_reflns_number_gt 747
_reflns_number_total 1449
_reflns_threshold_expression I>2\s(I)
_cod_data_source_file ob1168.cif
_cod_data_source_block I
_cod_original_sg_symbol_Hall '-C 2b 2bc'
_cod_original_sg_symbol_H-M 'C c c a'
_cod_database_code 2014043
_cod_database_fobs_code 2014043

loop_
_symmetry_equiv_pos_as_xyz
x,y,z
1/2-x,y,1/2+z
1/2+x,1/2-y,1/2+z
-x,1/2-y,z
-x,-y,-z
1/2+x,-y,1/2-z
1/2-x,1/2+y,1/2-z
x,1/2+y,-z
1/2+x,1/2+y,z
-x,1/2+y,1/2+z
x,-y,1/2+z
1/2-x,-y,z
1/2-x,1/2-y,-z
x,1/2-y,1/2-z
-x,y,1/2-z
1/2+x,y,-z

loop_
_atom_site_label
_atom_site_fract_x
_atom_site_fract_y
_atom_site_fract_z
_atom_site_U_iso_or_equiv
_atom_site_adp_type
_atom_site_calc_flag
_atom_site_refinement_flags
_atom_site_occupancy
_atom_site_disorder_assembly
_atom_site_disorder_group
_atom_site_type_symbol
Cu1 0.5000 0.2500 0.2500 0.0362(2) Uani d S 1.00 . . Cu
Cl1 0.2500 0.5000 0.41131(8) 0.0650(3) Uani d S 1.00 . . Cl
O1 0.6909(2) 0.2500 0.2500 0.0710(10) Uani d S 1.00 . . O
O2 0.2801(3) 0.4173(3) 0.4642(3) 0.1260(10) Uani d . 1.00 . . O
O3 0.3316(3) 0.5270(4) 0.3563(3) 0.194(2) Uani d . 1.00 . . O
N1 0.4970(2) 0.3531(2) 0.3552(2) 0.0482(7) Uani d . 1.00 . . N
C1A 0.5337(5) 0.2942(6) 0.4404(5) 0.055(2) Uani d P 0.50 . . C
C1B 0.4757(7) 0.2993(7) 0.4452(5) 0.082(3) Uani d P 0.50 . . C
C2 0.5706(3) 0.4378(3) 0.3533(3) 0.0810(10) Uani d . 1.00 . . C
C3 0.7824(3) 0.2500 0.2500 0.0550(10) Uani d S 1.00 . . C
C4 0.8407(3) 0.2887(4) 0.3298(3) 0.0850(10) Uani d . 1.00 . . C
H1A 0.4285 0.3772 0.3663 0.0582 Uiso calc P 0.50 . . H
H1B 0.4321 0.3864 0.3460 0.0582 Uiso calc P 0.50 . . H
H2A 0.6018 0.2780 0.4331 0.1013 Uiso calc P 0.50 . . H
H2B 0.5065 0.3401 0.4959 0.1013 Uiso calc P 0.50 . . H
H3A 0.5224 0.3326 0.4950 0.1013 Uiso calc P 0.50 . . H
H3B 0.4057 0.2964 0.4569 0.1013 Uiso calc P 0.50 . . H
H4 0.6373 0.4136 0.3462 0.1009 Uiso calc . 1.00 . . H
H5 0.5545 0.4818 0.3022 0.1009 Uiso calc . 1.00 . . H
H6 0.5658 0.4761 0.4098 0.1009 Uiso calc . 1.00 . . H
H7 0.8271 0.2512 0.3846 0.1040 Uiso calc . 1.00 . . H
H8 0.9134 0.2831 0.3170 0.1040 Uiso calc . 1.00 . . H
H9 0.8263 0.3575 0.3405 0.1040 Uiso calc . 1.00 . . H

loop_
_atom_site_aniso_label
_atom_site_aniso_U_11
_atom_site_aniso_U_22
_atom_site_aniso_U_33
_atom_site_aniso_U_12
_atom_site_aniso_U_13
_atom_site_aniso_U_23
Cu1 0.0376(3) 0.0406(4) 0.0302(3) 0.0000 0.0000 0.0000
Cl1 0.0669(6) 0.0802(8) 0.0480(6) 0.0224(7) 0.0000 0.0000
O1 0.037(2) 0.097(3) 0.078(2) 0.0000 0.0000 -0.020(2)
O2 0.146(3) 0.121(3) 0.113(2) 0.022(2) -0.021(2) 0.050(2)
O3 0.183(3) 0.163(3) 0.236(4) 0.077(3) 0.139(3) 0.082(3)
N1 0.0590(10) 0.0450(10) 0.0410(10) 0.0070(10) 0.0030(10) -0.0020(10)
C1A 0.063(4) 0.063(4) 0.039(3) 0.012(3) 0.015(3) -0.018(4)
C1B 0.134(7) 0.077(5) 0.035(4) 0.055(5) 0.014(4) 0.010(4)
C2 0.084(2) 0.074(2) 0.084(3) -0.007(2) -0.009(2) -0.039(2)
C3 0.046(2) 0.049(3) 0.069(3) 0.0000 0.0000 -0.009(3)
C4 0.073(2) 0.103(3) 0.080(3) -0.005(2) -0.017(2) -0.023(3)

loop_
_atom_type_symbol
_atom_type_description
_atom_type_scat_dispersion_real
_atom_type_scat_dispersion_imag
_atom_type_scat_source
C C 0.003 0.002
;International Tables for Crystallography
(1992, Vol. C, Tables 4.2.6.8 and 6.1.1.4)
;
H H 0.000 0.000
;International Tables for Crystallography
(1992, Vol. C, Table 6.1.1.4)
;
Cl Cl 0.148 0.159
;International Tables for Crystallography
(1992, Vol. C, Tables 4.2.6.8 and 6.1.1.4)
;
Cu Cu 0.320 1.265
;International Tables for Crystallography
(1992, Vol. C, Tables 4.2.6.8 and 6.1.1.4)
;
N N 0.006 0.003
;International Tables for Crystallography
(1992, Vol. C, Tables 4.2.6.8 and 6.1.1.4)
;
O O 0.011 0.006
;International Tables for Crystallography
(1992, Vol. C, Tables 4.2.6.8 and 6.1.1.4)
;

loop_
_geom_angle_atom_site_label_1
_geom_angle_atom_site_label_2
_geom_angle_atom_site_label_3
_geom_angle_site_symmetry_1
_geom_angle_site_symmetry_3
_geom_angle
_geom_angle_publ_flag
O1 Cu1 N1 . . 91.11(7) yes
N1 Cu1 N1 . 14_555 177.80(10) yes
N1 Cu1 N1 . 4_655 84.70(10) yes
N1 Cu1 N1 . 15_655 95.30(10) yes
N1 Cu1 N1 14_555 4_655 95.30(10) no
N1 Cu1 N1 14_555 15_655 84.70(10) no
N1 Cu1 N1 4_655 15_655 177.80(10) no
O2 Cl1 O2 . 12_565 114.2(3) no
O2 Cl1 O3 . . 107.2(2) no
O2 Cl1 O3 . 12_565 109.0(3) no
O2 Cl1 O3 12_565 . 109.0(3) no
O2 Cl1 O3 12_565 12_565 107.2(2) no
O3 Cl1 O3 . 12_565 110.3(4) no
Cu1 N1 C1A . . 103.8(3) no
Cu1 N1 C1B . . 108.4(4) no
Cu1 N1 C2 . . 119.0(2) no
Cu1 N1 H1A . . 111.2 no
Cu1 N1 H1B . . 103.0 no
C1A N1 C2 . . 101.5(4) no
C1A N1 H1A . . 109.5 no
C1B N1 C2 . . 120.0(4) no
C1B N1 H1B . . 99.9 no
C2 N1 H1A . . 110.9 no
C2 N1 H1B . . 102.8 no
N1 C1A C1A . 4_655 102.7(4) no
N1 C1A H2A . . 109.6 no
N1 C1A H3A . . 109.4 no
C1A C1A H2A 4_655 . 113.2 no
C1A C1A H3A 4_655 . 109.7 no
H2A C1A H3A . . 111.8 no
N1 C1B C1B . 4_655 110.4(5) no
N1 C1B H2B . . 106.8 no
N1 C1B H3B . . 110.9 no
C1B C1B H2B 4_655 . 108.3 no
C1B C1B H3B 4_655 . 113.2 no
H2B C1B H3B . . 107.0 no
N1 C2 H4 . . 110.3 no
N1 C2 H5 . . 109.5 no
N1 C2 H6 . . 110.1 no
H4 C2 H5 . . 109.5 no
H4 C2 H6 . . 109.6 no
H5 C2 H6 . . 107.8 no
O1 C3 C4 . . 121.4(2) no
O1 C3 C4 . 14_555 121.4(2) no
C4 C3 C4 . 14_555 117.2(4) no
C3 C4 H7 . . 111.1 no
C3 C4 H8 . . 109.6 no
C3 C4 H9 . . 111.1 no
H7 C4 H8 . . 107.6 no
H7 C4 H9 . . 109.8 no
H8 C4 H9 . . 107.5 no

loop_
_geom_bond_atom_site_label_1
_geom_bond_atom_site_label_2
_geom_bond_site_symmetry_1
_geom_bond_site_symmetry_2
_geom_bond_distance
_geom_bond_publ_flag
Cu1 O1 . . 2.507(5) yes
Cu1 N1 . . 2.041(3) yes
Cu1 N1 . 14_555 2.041(3) no
Cu1 N1 . 4_655 2.041(3) no
Cu1 N1 . 15_655 2.041(3) no
Cl1 O2 . . 1.395(4) no
Cl1 O2 . 12_565 1.395(4) no
Cl1 O3 . . 1.380(4) no
Cl1 O3 . 12_565 1.380(4) no
O1 C3 . . 1.203(5) yes
N1 C1A . . 1.530(8) yes
N1 C1B . . 1.503(9) yes
N1 C2 . . 1.488(5) yes
N1 H1A . . 0.969 no
N1 H1B . . 0.970 no
C1A C1A . 4_655 1.48(2) yes
C1A H2A . . 0.926 no
C1A H3A . . 0.947 no
C1B C1B . 4_655 1.46(2) yes
C1B H2B . . 0.994 no
C1B H3B . . 0.936 no
C2 H4 . . 0.939 no
C2 H5 . . 0.961 no
C2 H6 . . 0.959 no
C3 C4 . . 1.471(5) yes
C3 C4 . 14_555 1.471(5) no
C4 H7 . . 0.948 no
C4 H8 . . 0.975 no
C4 H9 . . 0.948 no

loop_
_geom_hbond_atom_site_label_D
_geom_hbond_atom_site_label_H
_geom_hbond_atom_site_label_A
_geom_hbond_distance_DH
_geom_hbond_distance_HA
_geom_hbond_distance_DA
_geom_hbond_angle_DHA
_geom_hbond_publ_flag
N1 H1A O2 0.97 2.46 3.362(4) 154 yes
N1 H1B O2 0.97 2.65 3.362(4) 130 yes
N1 H1A O3 0.97 2.37 3.177(5) 140 yes
N1 H1B O3 0.97 2.30 3.177(5) 150 yes

loop_
_geom_torsion_atom_site_label_1
_geom_torsion_atom_site_label_2
_geom_torsion_atom_site_label_3
_geom_torsion_atom_site_label_4
_geom_torsion_site_symmetry_2
_geom_torsion_site_symmetry_3
_geom_torsion_site_symmetry_4
_geom_torsion
_geom_torsion_publ_flag
Cu1 N1 C1A C1A . . 4_655 -52.3(6) no
Cu1 N1 C1B C1B . . 4_655 35.5(10) no
Cu1 N1 C1A C1A 14_555 14_555 15_655 -52.3(6) no
Cu1 N1 C1B C1B 14_555 14_555 15_655 35.5(10) no
Cu1 N1 C1A C1A 4_655 4_655 . -52.3(6) no
Cu1 N1 C1B C1B 4_655 4_655 . 35.5(10) no
Cu1 N1 C1A C1A 15_655 15_655 14_555 -52.3(6) no
N1 Cu1 N1 C1A . 4_655 4_655 18.0(3) no
N1 Cu1 N1 C1B . 4_655 4_655 -12.2(4) no
N1 Cu1 N1 C2 . 4_655 4_655 129.8(3) no
N1 Cu1 N1 C1A . 15_655 15_655 -159.7(3) no
N1 Cu1 N1 C1B . 15_655 15_655 170.1(4) no
N1 C1A C1A N1 . 4_655 4_655 70.2(8) yes
N1 C1B C1B N1 . 4_655 4_655 -47.0(10) yes
C1A C1A N1 C2 4_655 4_655 4_655 -176.3(5) no
C1B C1B N1 C2 4_655 4_655 4_655 -106.0(8) no
C1B C1B N1 C2 4_655 4_655 4_655 -106.0(8) no
